data_4025907
loop_
_publ_author_name
'Eric A. Voight'
'Jerome F. Daanen'
'Michael E. Kort'

_publ_section_title
;
 Synthesis of Oxazolo[4,5-c]quinoline TRPV1 Antagonists
;
_journal_name_full 'Journal of Organic Chemistry'
_journal_page_first 8713
_journal_page_last 8715
_journal_paper_doi 10.1021/jo101938b
_journal_volume 75
_journal_year 2010
_chemical_formula_moiety 'C21 H16 F3 N3 O2, C1 H4 O1'
_chemical_formula_sum 'C22 H20 F3 N3 O3'
_chemical_formula_weight 431.41
_chemical_name_systematic
; 
 ? 
;
_space_group_IT_number 1
_symmetry_cell_setting triclinic
_symmetry_space_group_name_Hall 'P 1'
_symmetry_space_group_name_H-M 'P 1'
_atom_sites_solution_hydrogens geom
_atom_sites_solution_primary direct
_atom_sites_solution_secondary difmap
_audit_creation_method SHELXL-97
_cell_angle_alpha 64.673(9)
_cell_angle_beta 87.338(10)
_cell_angle_gamma 67.624(10)
_cell_formula_units_Z 2
_cell_length_a 10.064(8)
_cell_length_b 10.526(8)
_cell_length_c 11.221(8)
_cell_measurement_reflns_used 946
_cell_measurement_temperature 100(2)
_cell_measurement_theta_max 27.3805
_cell_measurement_theta_min 2.784
_cell_volume 983.8(13)
_computing_structure_refinement 'SHELXL-97 (Sheldrick, 2008)'
_computing_structure_solution 'SHELXS-97 (Sheldrick, 2008)'
_diffrn_ambient_temperature 100(2)
_diffrn_measured_fraction_theta_full 0.978
_diffrn_measured_fraction_theta_max 0.978
_diffrn_measurement_device_type CCD
_diffrn_measurement_method 'omega scan'
_diffrn_radiation_monochromator graphite
_diffrn_radiation_source 'fine-focus sealed tube'
_diffrn_radiation_type MoK\a
_diffrn_radiation_wavelength 0.71073
_diffrn_reflns_av_R_equivalents 0.0333
_diffrn_reflns_av_sigmaI/netI 0.0382
_diffrn_reflns_limit_h_max 13
_diffrn_reflns_limit_h_min -13
_diffrn_reflns_limit_k_max 13
_diffrn_reflns_limit_k_min -13
_diffrn_reflns_limit_l_max 14
_diffrn_reflns_limit_l_min -14
_diffrn_reflns_number 11477
_diffrn_reflns_theta_full 27.61
_diffrn_reflns_theta_max 27.61
_diffrn_reflns_theta_min 2.03
_exptl_absorpt_coefficient_mu 0.117
_exptl_absorpt_correction_type none
_exptl_crystal_colour colourless
_exptl_crystal_density_diffrn 1.456
_exptl_crystal_density_method 'not measured'
_exptl_crystal_description fragment
_exptl_crystal_F_000 448
_exptl_crystal_size_max 0.3
_exptl_crystal_size_mid 0.3
_exptl_crystal_size_min 0.2
_refine_diff_density_max 0.352
_refine_diff_density_min -0.377
_refine_diff_density_rms 0.136
_refine_ls_abs_structure_details 'Flack H D (1983), Acta Cryst. A39, 876-881'
_refine_ls_abs_structure_Flack -0.5(7)
_refine_ls_extinction_method none
_refine_ls_goodness_of_fit_ref 1.027
_refine_ls_hydrogen_treatment mixed
_refine_ls_matrix_type full
_refine_ls_number_parameters 603
_refine_ls_number_reflns 8621
_refine_ls_number_restraints 3
_refine_ls_restrained_S_all 1.026
_refine_ls_R_factor_all 0.0565
_refine_ls_R_factor_gt 0.0503
_refine_ls_shift/su_max 0.012
_refine_ls_shift/su_mean 0.002
_refine_ls_structure_factor_coef Fsqd
_refine_ls_weighting_details 'calc w=1/[\s^2^(Fo^2^)+(0.0829P)^2^+0.0838P] where P=(Fo^2^+2Fc^2^)/3'
_refine_ls_weighting_scheme calc
_refine_ls_wR_factor_gt 0.1309
_refine_ls_wR_factor_ref 0.1375
_reflns_number_gt 7562
_reflns_number_total 8621
_reflns_threshold_expression I>2sigma(I)
_cod_data_source_file jo101938b_si_002.cif
_cod_data_source_block S-4
_cod_database_code 4025907

loop_
_symmetry_equiv_pos_as_xyz
'x, y, z'

loop_
_atom_site_label
_atom_site_type_symbol
_atom_site_fract_x
_atom_site_fract_y
_atom_site_fract_z
_atom_site_U_iso_or_equiv
_atom_site_adp_type
_atom_site_occupancy
_atom_site_symmetry_multiplicity
_atom_site_calc_flag
_atom_site_refinement_flags
_atom_site_disorder_assembly
_atom_site_disorder_group
F1 F 0.6809(5) -0.7767(3) 0.9100(3) 0.0907(11) Uani 0.870(5) 1 d P A 1
F2 F 0.5128(4) -0.7708(3) 0.8006(5) 0.0956(11) Uani 0.870(5) 1 d P A 1
F3 F 0.7043(5) -0.7672(3) 0.7182(4) 0.0975(13) Uani 0.870(5) 1 d P A 1
F1' F 0.614(3) -0.754(2) 0.6929(18) 0.0907(11) Uani 0.130(5) 1 d P A 2
F2' F 0.751(3) -0.772(2) 0.837(3) 0.0956(11) Uani 0.130(5) 1 d P A 2
F3' F 0.552(3) -0.773(2) 0.871(3) 0.0975(13) Uani 0.130(5) 1 d P A 2
O1 O -0.2692(2) 0.6211(3) 0.0200(2) 0.0564(6) Uani 1 1 d . . .
H1O H -0.311(4) 0.672(4) -0.059(4) 0.062(10) Uiso 1 1 d . . .
O2 O 0.28891(19) 0.0481(2) 0.43762(17) 0.0346(4) Uani 1 1 d . . .
N1 N 0.2050(2) 0.3069(3) 0.3204(2) 0.0352(5) Uani 1 1 d . . .
H1N H 0.1462 0.2934 0.2784 0.042 Uiso 1 1 calc R . .
N2 N 0.4002(2) 0.1640(3) 0.5027(2) 0.0369(5) Uani 1 1 d . . .
N3 N 0.6143(3) -0.2364(3) 0.7528(2) 0.0443(6) Uani 1 1 d . . .
C1 C -0.1539(3) 0.6696(3) 0.0198(2) 0.0406(5) Uani 1 1 d . . .
H1 H -0.110(3) 0.684(3) -0.063(3) 0.049 Uiso 1 1 d . . .
C2 C -0.2049(3) 0.8130(3) 0.0382(3) 0.0443(5) Uani 1 1 d . . .
H2A H -0.2447 0.7957 0.1214 0.053 Uiso 1 1 calc R . .
H2B H -0.2809 0.8951 -0.0337 0.053 Uiso 1 1 calc R . .
C3 C -0.0790(3) 0.8591(3) 0.0395(3) 0.0423(6) Uani 1 1 d . . .
H3A H -0.0507 0.8929 -0.0489 0.051 Uiso 1 1 calc R . .
H3B H -0.1111 0.9450 0.0613 0.051 Uiso 1 1 calc R . .
C4 C 0.0515(3) 0.7302(3) 0.1381(3) 0.0345(6) Uani 1 1 d . . .
C5 C 0.1527(3) 0.7621(3) 0.1876(3) 0.0391(6) Uani 1 1 d . . .
H5 H 0.1401 0.8635 0.1590 0.047 Uiso 1 1 calc R . .
C6 C 0.2707(3) 0.6466(3) 0.2776(3) 0.0420(6) Uani 1 1 d . . .
H6 H 0.3384 0.6702 0.3079 0.050 Uiso 1 1 calc R . .
C7 C 0.2905(3) 0.4945(3) 0.3241(3) 0.0381(6) Uani 1 1 d . . .
H7 H 0.3702 0.4165 0.3863 0.046 Uiso 1 1 calc R . .
C8 C 0.1907(3) 0.4600(3) 0.2772(2) 0.0320(5) Uani 1 1 d . . .
C9 C 0.0712(3) 0.5778(3) 0.1818(2) 0.0327(5) Uani 1 1 d . . .
C10 C -0.0353(3) 0.5366(3) 0.1304(3) 0.0453(7) Uani 1 1 d . . .
H10A H -0.0807 0.4877 0.2043 0.054 Uiso 1 1 calc R . .
H10B H 0.0185 0.4619 0.0983 0.054 Uiso 1 1 calc R . .
C11 C 0.3012(3) 0.1810(3) 0.4203(2) 0.0344(5) Uani 1 1 d . . .
C12 C 0.4613(3) 0.0059(3) 0.5827(2) 0.0363(6) Uani 1 1 d . . .
C13 C 0.5712(3) -0.0859(4) 0.6916(3) 0.0438(7) Uani 1 1 d . . .
H13 H 0.6151 -0.0398 0.7218 0.053 Uiso 1 1 calc R . .
C14 C 0.5516(3) -0.3051(3) 0.7072(3) 0.0370(6) Uani 1 1 d . . .
C15 C 0.6062(3) -0.4672(3) 0.7692(3) 0.0414(6) Uani 1 1 d . . .
H15 H 0.6818 -0.5239 0.8395 0.050 Uiso 1 1 calc R . .
C16 C 0.5479(3) -0.5404(3) 0.7260(3) 0.0431(7) Uani 1 1 d . A .
C17 C 0.4310(3) -0.4586(3) 0.6208(3) 0.0437(7) Uani 1 1 d . . .
H17 H 0.3926 -0.5111 0.5936 0.052 Uiso 1 1 calc R . .
C18 C 0.3752(3) -0.3017(3) 0.5594(3) 0.0375(6) Uani 1 1 d . . .
H18 H 0.2975 -0.2472 0.4911 0.045 Uiso 1 1 calc R . .
C19 C 0.4354(3) -0.2220(3) 0.5995(2) 0.0333(6) Uani 1 1 d . . .
C20 C 0.3949(3) -0.0637(3) 0.5419(2) 0.0313(5) Uani 1 1 d . . .
C21 C 0.6116(4) -0.7109(4) 0.7878(3) 0.0560(9) Uani 1 1 d . . .
F4 F 0.0025(6) 1.3805(3) -0.4514(3) 0.0986(12) Uani 0.901(4) 1 d P B 1
F5 F 0.1721(3) 1.3773(3) -0.3484(5) 0.0979(11) Uani 0.901(4) 1 d P B 1
F6 F -0.0167(5) 1.3734(3) -0.2603(3) 0.1012(13) Uani 0.901(4) 1 d P B 1
F4' F 0.104(5) 1.375(3) -0.262(3) 0.0986(12) Uani 0.099(4) 1 d P B 2
F5' F -0.073(3) 1.370(3) -0.362(4) 0.0979(11) Uani 0.099(4) 1 d P B 2
F6' F 0.094(5) 1.386(3) -0.432(4) 0.1012(13) Uani 0.099(4) 1 d P B 2
O3 O 0.9906(2) -0.0373(3) 0.4267(2) 0.0548(5) Uani 1 1 d . . .
H3O H 0.986(5) -0.052(4) 0.510(4) 0.070(12) Uiso 1 1 d . . .
O4 O 0.40382(19) 0.55939(19) 0.02369(16) 0.0340(4) Uani 1 1 d . . .
N4 N 0.4914(2) 0.2989(3) 0.1430(2) 0.0354(5) Uani 1 1 d . . .
H4N H 0.5496 0.3137 0.1843 0.043 Uiso 1 1 calc R . .
N5 N 0.2941(3) 0.4399(3) -0.0395(2) 0.0394(5) Uani 1 1 d . . .
N6 N 0.0755(3) 0.8385(3) -0.2907(2) 0.0425(5) Uani 1 1 d . . .
C22 C 0.8872(3) -0.0753(3) 0.3814(2) 0.0395(5) Uani 1 1 d . . .
H22 H 0.915(3) -0.089(3) 0.306(3) 0.047 Uiso 1 1 d . . .
C23 C 0.8701(3) -0.2162(3) 0.4857(3) 0.0462(6) Uani 1 1 d . . .
H23A H 0.8270 -0.1955 0.5580 0.055 Uiso 1 1 calc R . .
H23B H 0.9644 -0.3007 0.5218 0.055 Uiso 1 1 calc R . .
C24 C 0.7738(3) -0.2589(3) 0.4230(3) 0.0424(6) Uani 1 1 d . . .
H24A H 0.8321 -0.3147 0.3760 0.051 Uiso 1 1 calc R . .
H24B H 0.7398 -0.3276 0.4936 0.051 Uiso 1 1 calc R . .
C25 C 0.6435(3) -0.1250(3) 0.3270(2) 0.0342(6) Uani 1 1 d . . .
C26 C 0.5384(3) -0.1562(3) 0.2808(3) 0.0378(6) Uani 1 1 d . . .
H26 H 0.5480 -0.2570 0.3123 0.045 Uiso 1 1 calc R . .
C27 C 0.4207(3) -0.0388(3) 0.1889(3) 0.0391(6) Uani 1 1 d . . .
H27 H 0.3517 -0.0614 0.1591 0.047 Uiso 1 1 calc R . .
C28 C 0.4039(3) 0.1119(3) 0.1407(3) 0.0371(6) Uani 1 1 d . . .
H28 H 0.3249 0.1905 0.0779 0.045 Uiso 1 1 calc R . .
C29 C 0.5070(3) 0.1449(3) 0.1873(2) 0.0317(5) Uani 1 1 d . . .
C30 C 0.6286(3) 0.0272(3) 0.2804(2) 0.0305(5) Uani 1 1 d . . .
C31 C 0.7402(3) 0.0607(3) 0.3314(3) 0.0398(6) Uani 1 1 d . . .
H31A H 0.7066 0.0870 0.4035 0.048 Uiso 1 1 calc R . .
H31B H 0.7514 0.1485 0.2607 0.048 Uiso 1 1 calc R . .
C32 C 0.3943(3) 0.4235(3) 0.0426(2) 0.0320(5) Uani 1 1 d . . .
C33 C 0.2327(3) 0.5974(3) -0.1194(2) 0.0355(6) Uani 1 1 d . . .
C34 C 0.1206(3) 0.6879(3) -0.2288(3) 0.0427(7) Uani 1 1 d . . .
H34 H 0.0776 0.6402 -0.2579 0.051 Uiso 1 1 calc R . .
C35 C 0.1382(3) 0.9085(3) -0.2466(3) 0.0367(6) Uani 1 1 d . . .
C36 C 0.0835(3) 1.0700(3) -0.3103(3) 0.0432(7) Uani 1 1 d . . .
H36 H 0.0092 1.1253 -0.3817 0.052 Uiso 1 1 calc R . .
C37 C 0.1391(3) 1.1463(4) -0.2675(3) 0.0442(7) Uani 1 1 d . B .
C38 C 0.2545(3) 1.0659(3) -0.1632(3) 0.0449(7) Uani 1 1 d . . .
H38 H 0.2925 1.1193 -0.1370 0.054 Uiso 1 1 calc R . .
C39 C 0.3113(3) 0.9092(3) -0.0999(3) 0.0408(6) Uani 1 1 d . . .
H39 H 0.3880 0.8561 -0.0309 0.049 Uiso 1 1 calc R . .
C40 C 0.2538(3) 0.8284(3) -0.1391(3) 0.0341(6) Uani 1 1 d . . .
C41 C 0.2969(3) 0.6693(3) -0.0804(2) 0.0323(5) Uani 1 1 d . . .
C42 C 0.0743(4) 1.3191(4) -0.3311(4) 0.0565(8) Uani 1 1 d . . .
O5 O 0.6436(3) 0.4262(3) 0.2427(2) 0.0625(7) Uani 1 1 d . . .
H5O H 0.655(3) 0.496(4) 0.187(3) 0.042(8) Uiso 1 1 d . . .
C43 C 0.7122(5) 0.3882(5) 0.3657(4) 0.0630(9) Uani 1 1 d . . .
H43A H 0.6996 0.4803 0.3716 0.095 Uiso 1 1 calc R . .
H43B H 0.8138 0.3278 0.3743 0.095 Uiso 1 1 calc R . .
H43C H 0.6702 0.3305 0.4358 0.095 Uiso 1 1 calc R . .
O6 O 0.0558(3) 0.1804(3) 0.2139(3) 0.0642(7) Uani 1 1 d . . .
H6O H 0.003(5) 0.161(6) 0.273(5) 0.110(18) Uiso 1 1 d . . .
C44 C -0.0148(4) 0.2137(4) 0.0939(3) 0.0602(9) Uani 1 1 d . . .
H44A H -0.0981 0.3092 0.0644 0.090 Uiso 1 1 calc R . .
H44B H -0.0454 0.1334 0.1063 0.090 Uiso 1 1 calc R . .
H44C H 0.0502 0.2215 0.0283 0.090 Uiso 1 1 calc R . .

loop_
_atom_site_aniso_label
_atom_site_aniso_U_11
_atom_site_aniso_U_22
_atom_site_aniso_U_33
_atom_site_aniso_U_23
_atom_site_aniso_U_13
_atom_site_aniso_U_12
F1 0.134(3) 0.0348(14) 0.0604(16) -0.0021(11) -0.0299(17) -0.0075(15)
F2 0.094(2) 0.0384(15) 0.131(3) -0.0116(16) -0.010(2) -0.0298(14)
F3 0.116(3) 0.0441(16) 0.095(2) -0.0289(15) 0.041(2) 0.0003(16)
F1' 0.134(3) 0.0348(14) 0.0604(16) -0.0021(11) -0.0299(17) -0.0075(15)
F2' 0.094(2) 0.0384(15) 0.131(3) -0.0116(16) -0.010(2) -0.0298(14)
F3' 0.116(3) 0.0441(16) 0.095(2) -0.0289(15) 0.041(2) 0.0003(16)
O1 0.0573(12) 0.0581(13) 0.0414(10) 0.0011(9) -0.0210(9) -0.0344(10)
O2 0.0376(9) 0.0296(10) 0.0309(8) -0.0083(7) -0.0047(7) -0.0128(8)
N1 0.0377(11) 0.0275(11) 0.0341(10) -0.0069(9) -0.0102(9) -0.0130(10)
N2 0.0388(12) 0.0336(13) 0.0324(10) -0.0099(9) -0.0072(9) -0.0129(10)
N3 0.0439(13) 0.0426(15) 0.0357(11) -0.0110(11) -0.0099(9) -0.0125(11)
C1 0.0407(12) 0.0371(12) 0.0365(11) -0.0078(9) -0.0068(9) -0.0163(10)
C2 0.0348(11) 0.0411(13) 0.0454(13) -0.0131(11) -0.0038(10) -0.0096(10)
C3 0.0444(15) 0.0289(14) 0.0446(15) -0.0102(12) -0.0025(12) -0.0117(12)
C4 0.0348(12) 0.0294(14) 0.0364(13) -0.0133(11) 0.0038(10) -0.0113(11)
C5 0.0438(14) 0.0288(13) 0.0477(14) -0.0175(11) 0.0044(11) -0.0166(11)
C6 0.0430(15) 0.0417(16) 0.0458(15) -0.0185(13) -0.0017(12) -0.0215(13)
C7 0.0381(14) 0.0349(15) 0.0375(13) -0.0119(11) -0.0031(11) -0.0147(12)
C8 0.0333(12) 0.0277(13) 0.0330(12) -0.0126(10) 0.0019(9) -0.0110(10)
C9 0.0286(11) 0.0338(14) 0.0324(12) -0.0108(10) -0.0014(9) -0.0131(10)
C10 0.0436(14) 0.0319(14) 0.0526(15) -0.0078(12) -0.0147(12) -0.0175(12)
C11 0.0377(13) 0.0285(13) 0.0311(12) -0.0097(10) -0.0003(10) -0.0109(11)
C12 0.0423(15) 0.0320(15) 0.0284(12) -0.0095(11) 0.0011(10) -0.0129(12)
C13 0.0460(16) 0.0394(16) 0.0396(14) -0.0143(13) -0.0097(12) -0.0126(13)
C14 0.0376(13) 0.0332(15) 0.0302(12) -0.0101(11) 0.0001(10) -0.0082(11)
C15 0.0428(15) 0.0303(14) 0.0331(12) -0.0056(11) -0.0018(11) -0.0056(11)
C16 0.0474(16) 0.0317(15) 0.0402(14) -0.0111(12) 0.0058(12) -0.0115(13)
C17 0.0510(16) 0.0367(16) 0.0386(14) -0.0116(12) 0.0010(12) -0.0179(13)
C18 0.0432(14) 0.0343(14) 0.0315(12) -0.0110(11) -0.0010(10) -0.0153(12)
C19 0.0325(13) 0.0337(15) 0.0247(11) -0.0088(10) -0.0001(9) -0.0086(11)
C20 0.0306(12) 0.0302(14) 0.0248(11) -0.0085(10) -0.0018(9) -0.0074(10)
C21 0.069(2) 0.0313(16) 0.0510(18) -0.0124(14) 0.0017(16) -0.0089(15)
F4 0.144(3) 0.0330(13) 0.0713(17) -0.0006(11) -0.0430(19) -0.0068(16)
F5 0.0878(19) 0.0380(14) 0.143(3) -0.0137(16) 0.003(2) -0.0291(14)
F6 0.128(3) 0.0444(16) 0.098(2) -0.0306(15) 0.049(2) -0.0064(15)
F4' 0.144(3) 0.0330(13) 0.0713(17) -0.0006(11) -0.0430(19) -0.0068(16)
F5' 0.0878(19) 0.0380(14) 0.143(3) -0.0137(16) 0.003(2) -0.0291(14)
F6' 0.128(3) 0.0444(16) 0.098(2) -0.0306(15) 0.049(2) -0.0064(15)
O3 0.0530(12) 0.0588(13) 0.0424(10) -0.0030(9) -0.0124(8) -0.0325(10)
O4 0.0369(9) 0.0259(9) 0.0320(9) -0.0069(7) -0.0038(7) -0.0112(8)
N4 0.0375(11) 0.0285(11) 0.0359(11) -0.0101(9) -0.0036(9) -0.0125(9)
N5 0.0457(13) 0.0292(12) 0.0368(11) -0.0111(9) -0.0063(10) -0.0113(10)
N6 0.0449(13) 0.0342(13) 0.0359(11) -0.0087(10) -0.0073(10) -0.0097(10)
C22 0.0373(11) 0.0388(12) 0.0361(11) -0.0100(10) -0.0051(9) -0.0153(9)
C23 0.0471(13) 0.0376(12) 0.0395(12) -0.0059(10) -0.0076(10) -0.0140(10)
C24 0.0448(15) 0.0292(14) 0.0424(14) -0.0078(11) -0.0033(12) -0.0122(12)
C25 0.0385(13) 0.0336(14) 0.0310(12) -0.0128(11) 0.0047(10) -0.0167(11)
C26 0.0444(15) 0.0323(14) 0.0393(13) -0.0140(11) 0.0053(11) -0.0200(12)
C27 0.0404(14) 0.0403(16) 0.0445(14) -0.0200(12) 0.0023(11) -0.0222(12)
C28 0.0345(13) 0.0350(15) 0.0389(13) -0.0139(12) -0.0046(10) -0.0128(11)
C29 0.0355(13) 0.0309(13) 0.0275(11) -0.0098(10) 0.0032(9) -0.0157(11)
C30 0.0370(13) 0.0250(12) 0.0286(11) -0.0106(10) 0.0038(10) -0.0129(10)
C31 0.0412(14) 0.0338(14) 0.0380(13) -0.0091(11) -0.0052(11) -0.0153(12)
C32 0.0350(12) 0.0291(13) 0.0324(12) -0.0117(10) 0.0030(10) -0.0154(11)
C33 0.0362(13) 0.0315(14) 0.0319(12) -0.0104(11) -0.0026(10) -0.0101(11)
C34 0.0480(16) 0.0379(15) 0.0364(13) -0.0107(12) -0.0089(11) -0.0165(13)
C35 0.0372(13) 0.0343(15) 0.0317(12) -0.0106(11) -0.0006(10) -0.0116(11)
C36 0.0416(15) 0.0366(16) 0.0359(13) -0.0099(12) -0.0013(11) -0.0065(12)
C37 0.0504(16) 0.0311(15) 0.0389(14) -0.0101(12) 0.0058(12) -0.0104(13)
C38 0.0545(17) 0.0346(16) 0.0444(15) -0.0166(13) 0.0031(13) -0.0172(13)
C39 0.0438(15) 0.0345(15) 0.0376(13) -0.0117(11) -0.0005(11) -0.0134(12)
C40 0.0391(13) 0.0290(14) 0.0300(11) -0.0104(11) 0.0056(10) -0.0125(11)
C41 0.0345(13) 0.0309(14) 0.0254(11) -0.0082(10) 0.0006(10) -0.0114(11)
C42 0.063(2) 0.0373(18) 0.0522(18) -0.0124(15) 0.0020(16) -0.0113(15)
O5 0.0715(16) 0.0591(16) 0.0531(13) -0.0051(12) -0.0141(11) -0.0425(14)
C43 0.075(2) 0.060(2) 0.0597(19) -0.0287(17) -0.0020(17) -0.0291(19)
O6 0.0769(17) 0.0543(16) 0.0565(14) -0.0073(12) -0.0116(12) -0.0390(14)
C44 0.074(2) 0.049(2) 0.0553(18) -0.0185(15) -0.0045(16) -0.0264(18)

loop_
_atom_type_symbol
_atom_type_description
_atom_type_scat_dispersion_real
_atom_type_scat_dispersion_imag
_atom_type_scat_source
C C 0.0033 0.0016 'International Tables Vol C Tables 4.2.6.8 and 6.1.1.4'
H H 0.0000 0.0000 'International Tables Vol C Tables 4.2.6.8 and 6.1.1.4'
N N 0.0061 0.0033 'International Tables Vol C Tables 4.2.6.8 and 6.1.1.4'
O O 0.0106 0.0060 'International Tables Vol C Tables 4.2.6.8 and 6.1.1.4'
F F 0.0171 0.0103 'International Tables Vol C Tables 4.2.6.8 and 6.1.1.4'

loop_
_geom_angle_atom_site_label_1
_geom_angle_atom_site_label_2
_geom_angle_atom_site_label_3
_geom_angle
_geom_angle_site_symmetry_1
_geom_angle_site_symmetry_3
_geom_angle_publ_flag
C1 O1 H1O 105(2) . . ?
C20 O2 C11 103.2(2) . . ?
C11 N1 C8 126.5(2) . . ?
C11 N1 H1N 116.7 . . ?
C8 N1 H1N 116.7 . . ?
C11 N2 C12 103.0(2) . . ?
C13 N3 C14 119.3(2) . . ?
O1 C1 C2 111.7(2) . . ?
O1 C1 C10 106.5(2) . . ?
C2 C1 C10 112.0(2) . . ?
O1 C1 H1 110.6(16) . . ?
C2 C1 H1 110.6(17) . . ?
C10 C1 H1 105.1(17) . . ?
C1 C2 C3 110.0(2) . . ?
C1 C2 H2A 109.7 . . ?
C3 C2 H2A 109.7 . . ?
C1 C2 H2B 109.7 . . ?
C3 C2 H2B 109.7 . . ?
H2A C2 H2B 108.2 . . ?
C4 C3 C2 113.0(2) . . ?
C4 C3 H3A 109.0 . . ?
C2 C3 H3A 109.0 . . ?
C4 C3 H3B 109.0 . . ?
C2 C3 H3B 109.0 . . ?
H3A C3 H3B 107.8 . . ?
C5 C4 C9 119.1(2) . . ?
C5 C4 C3 120.4(3) . . ?
C9 C4 C3 120.5(2) . . ?
C6 C5 C4 120.9(3) . . ?
C6 C5 H5 119.5 . . ?
C4 C5 H5 119.5 . . ?
C5 C6 C7 120.8(2) . . ?
C5 C6 H6 119.6 . . ?
C7 C6 H6 119.6 . . ?
C8 C7 C6 119.3(2) . . ?
C8 C7 H7 120.3 . . ?
C6 C7 H7 120.3 . . ?
C7 C8 C9 120.3(3) . . ?
C7 C8 N1 122.1(2) . . ?
C9 C8 N1 117.6(2) . . ?
C4 C9 C8 119.5(2) . . ?
C4 C9 C10 121.3(2) . . ?
C8 C9 C10 119.2(2) . . ?
C9 C10 C1 115.6(2) . . ?
C9 C10 H10A 108.4 . . ?
C1 C10 H10A 108.4 . . ?
C9 C10 H10B 108.4 . . ?
C1 C10 H10B 108.4 . . ?
H10A C10 H10B 107.5 . . ?
N2 C11 N1 131.3(3) . . ?
N2 C11 O2 115.8(2) . . ?
N1 C11 O2 112.9(2) . . ?
C20 C12 N2 110.0(2) . . ?
C20 C12 C13 118.3(3) . . ?
N2 C12 C13 131.7(3) . . ?
C20 C12 C30 80.57(15) . . ?
N2 C12 C30 79.62(14) . . ?
C13 C12 C30 107.97(18) . . ?
N3 C13 C12 121.8(3) . . ?
N3 C13 H13 119.1 . . ?
C12 C13 H13 119.1 . . ?
N3 C14 C15 118.1(3) . . ?
N3 C14 C19 123.6(3) . . ?
C15 C14 C19 118.3(3) . . ?
C16 C15 C14 120.1(3) . . ?
C16 C15 H15 120.0 . . ?
C14 C15 H15 120.0 . . ?
C15 C16 C17 121.9(3) . . ?
C15 C16 C21 119.3(3) . . ?
C17 C16 C21 118.8(3) . . ?
C18 C17 C16 119.5(3) . . ?
C18 C17 H17 120.3 . . ?
C16 C17 H17 120.3 . . ?
C17 C18 C19 120.2(3) . . ?
C17 C18 H18 119.9 . . ?
C19 C18 H18 119.9 . . ?
C20 C19 C18 126.5(2) . . ?
C20 C19 C14 113.4(2) . . ?
C18 C19 C14 120.1(3) . . ?
O2 C20 C12 108.0(2) . . ?
O2 C20 C19 128.4(2) . . ?
C12 C20 C19 123.6(2) . . ?
F3' C21 F3 127.8(10) . . ?
F3' C21 F1' 107.4(18) . . ?
F3 C21 F1' 40.0(13) . . ?
F3' C21 F1 66.0(17) . . ?
F3 C21 F1 106.5(4) . . ?
F1' C21 F1 135.0(9) . . ?
F3' C21 F2' 107.4(17) . . ?
F3 C21 F2' 64.3(15) . . ?
F1' C21 F2' 102.9(18) . . ?
F1 C21 F2' 46.7(14) . . ?
F3' C21 F2 40.6(17) . . ?
F3 C21 F2 104.7(4) . . ?
F1' C21 F2 70.8(14) . . ?
F1 C21 F2 104.2(3) . . ?
F2' C21 F2 132.6(8) . . ?
F3' C21 C16 116.8(9) . . ?
F3 C21 C16 113.1(3) . . ?
F1' C21 C16 108.4(8) . . ?
F1 C21 C16 114.0(3) . . ?
F2' C21 C16 112.9(8) . . ?
F2 C21 C16 113.5(3) . . ?
C22 O3 H3O 112(3) . . ?
C41 O4 C32 103.4(2) . . ?
C32 N4 C29 126.2(2) . . ?
C32 N4 H4N 116.9 . . ?
C29 N4 H4N 116.9 . . ?
C32 N5 C33 103.0(2) . . ?
C34 N6 C35 119.0(3) . . ?
O3 C22 C23 113.48(19) . . ?
O3 C22 C31 110.3(2) . . ?
C23 C22 C31 109.9(2) . . ?
O3 C22 H22 108.7(17) . . ?
C23 C22 H22 109.9(17) . . ?
C31 C22 H22 104.1(17) . . ?
C22 C23 C24 109.4(2) . . ?
C22 C23 H23A 109.8 . . ?
C24 C23 H23A 109.8 . . ?
C22 C23 H23B 109.8 . . ?
C24 C23 H23B 109.8 . . ?
H23A C23 H23B 108.2 . . ?
C25 C24 C23 115.1(2) . . ?
C25 C24 H24A 108.5 . . ?
C23 C24 H24A 108.5 . . ?
C25 C24 H24B 108.5 . . ?
C23 C24 H24B 108.5 . . ?
H24A C24 H24B 107.5 . . ?
C26 C25 C30 119.8(2) . . ?
C26 C25 C24 118.2(3) . . ?
C30 C25 C24 121.9(2) . . ?
C27 C26 C25 120.6(3) . . ?
C27 C26 H26 119.7 . . ?
C25 C26 H26 119.7 . . ?
C26 C27 C28 120.8(2) . . ?
C26 C27 H27 119.6 . . ?
C28 C27 H27 119.6 . . ?
C27 C28 C29 119.2(2) . . ?
C27 C28 H28 120.4 . . ?
C29 C28 H28 120.4 . . ?
C28 C29 C30 121.1(3) . . ?
C28 C29 N4 120.9(2) . . ?
C30 C29 N4 118.0(2) . . ?
C25 C30 C29 118.5(2) . . ?
C25 C30 C31 119.7(2) . . ?
C29 C30 C31 121.8(2) . . ?
C25 C30 C12 84.38(14) . . ?
C29 C30 C12 97.37(15) . . ?
C31 C30 C12 87.53(16) . . ?
C30 C31 C22 112.3(2) . . ?
C30 C31 H31A 109.1 . . ?
C22 C31 H31A 109.1 . . ?
C30 C31 H31B 109.1 . . ?
C22 C31 H31B 109.1 . . ?
H31A C31 H31B 107.9 . . ?
N5 C32 N4 131.9(3) . . ?
N5 C32 O4 115.0(2) . . ?
N4 C32 O4 113.1(2) . . ?
C41 C33 N5 110.8(2) . . ?
C41 C33 C34 118.3(3) . . ?
N5 C33 C34 131.0(3) . . ?
N6 C34 C33 121.6(3) . . ?
N6 C34 H34 119.2 . . ?
C33 C34 H34 119.2 . . ?
N6 C35 C36 117.9(3) . . ?
N6 C35 C40 124.1(3) . . ?
C36 C35 C40 117.9(3) . . ?
C37 C36 C35 120.4(3) . . ?
C37 C36 H36 119.8 . . ?
C35 C36 H36 119.8 . . ?
C36 C37 C38 121.0(3) . . ?
C36 C37 C42 120.0(3) . . ?
C38 C37 C42 119.0(3) . . ?
C39 C38 C37 120.2(3) . . ?
C39 C38 H38 119.9 . . ?
C37 C38 H38 119.9 . . ?
C38 C39 C40 120.0(3) . . ?
C38 C39 H39 120.0 . . ?
C40 C39 H39 120.0 . . ?
C41 C40 C39 126.2(3) . . ?
C41 C40 C35 113.3(2) . . ?
C39 C40 C35 120.5(3) . . ?
C33 C41 O4 107.9(2) . . ?
C33 C41 C40 123.6(2) . . ?
O4 C41 C40 128.5(2) . . ?
F6' C42 F4' 104(3) . . ?
F6' C42 F6 126.7(13) . . ?
F4' C42 F6 57(2) . . ?
F6' C42 F5 59(3) . . ?
F4' C42 F5 53(2) . . ?
F6 C42 F5 106.9(4) . . ?
F6' C42 F4 47(3) . . ?
F4' C42 F4 133.3(10) . . ?
F6 C42 F4 106.8(4) . . ?
F5 C42 F4 104.8(4) . . ?
F6' C42 F5' 96(3) . . ?
F4' C42 F5' 112(3) . . ?
F6 C42 F5' 58.7(19) . . ?
F5 C42 F5' 138.3(10) . . ?
F4 C42 F5' 53.7(18) . . ?
F6' C42 C37 120.8(13) . . ?
F4' C42 C37 114.0(10) . . ?
F6 C42 C37 112.1(3) . . ?
F5 C42 C37 113.1(3) . . ?
F4 C42 C37 112.6(3) . . ?
F5' C42 C37 108.5(10) . . ?
C43 O5 H4N 131.5 . . ?
C43 O5 H5O 110(2) . . ?
H4N O5 H5O 117.4 . . ?
O5 C43 H43A 109.5 . . ?
O5 C43 H43B 109.5 . . ?
H43A C43 H43B 109.5 . . ?
O5 C43 H43C 109.5 . . ?
H43A C43 H43C 109.5 . . ?
H43B C43 H43C 109.5 . . ?
C44 O6 H1N 135.0 . . ?
C44 O6 H6O 109(4) . . ?
H1N O6 H6O 99.0 . . ?
O6 C44 H44A 109.5 . . ?
O6 C44 H44B 109.5 . . ?
H44A C44 H44B 109.5 . . ?
O6 C44 H44C 109.5 . . ?
H44A C44 H44C 109.5 . . ?
H44B C44 H44C 109.5 . . ?

loop_
_geom_bond_atom_site_label_1
_geom_bond_atom_site_label_2
_geom_bond_distance
_geom_bond_site_symmetry_2
_geom_bond_publ_flag
F1 C21 1.325(5) . ?
F2 C21 1.339(5) . ?
F3 C21 1.319(4) . ?
F1' C21 1.32(2) . ?
F2' C21 1.33(2) . ?
F3' C21 1.17(2) . ?
O1 C1 1.435(3) . ?
O1 H1O 0.84(4) . ?
O2 C20 1.369(3) . ?
O2 C11 1.381(3) . ?
N1 C11 1.343(3) . ?
N1 C8 1.419(3) . ?
N1 H1N 0.8600 . ?
N2 C11 1.299(3) . ?
N2 C12 1.396(3) . ?
N3 C13 1.320(4) . ?
N3 C14 1.369(4) . ?
C1 C2 1.500(4) . ?
C1 C10 1.517(3) . ?
C1 H1 0.98(3) . ?
C2 C3 1.522(4) . ?
C2 H2A 0.9700 . ?
C2 H2B 0.9700 . ?
C3 C4 1.511(4) . ?
C3 H3A 0.9700 . ?
C3 H3B 0.9700 . ?
C4 C5 1.390(4) . ?
C4 C9 1.395(4) . ?
C5 C6 1.367(4) . ?
C5 H5 0.9300 . ?
C6 C7 1.389(4) . ?
C6 H6 0.9300 . ?
C7 C8 1.381(4) . ?
C7 H7 0.9300 . ?
C8 C9 1.407(3) . ?
C9 C10 1.515(4) . ?
C10 H10A 0.9700 . ?
C10 H10B 0.9700 . ?
C12 C20 1.370(4) . ?
C12 C13 1.397(4) . ?
C12 C30 3.674(4) . ?
C13 H13 0.9300 . ?
C14 C15 1.416(4) . ?
C14 C19 1.429(4) . ?
C15 C16 1.365(5) . ?
C15 H15 0.9300 . ?
C16 C17 1.417(4) . ?
C16 C21 1.487(4) . ?
C17 C18 1.369(4) . ?
C17 H17 0.9300 . ?
C18 C19 1.418(4) . ?
C18 H18 0.9300 . ?
C19 C20 1.395(4) . ?
F4 C42 1.323(5) . ?
F5 C42 1.312(5) . ?
F6 C42 1.311(4) . ?
F4' C42 1.25(3) . ?
F5' C42 1.37(3) . ?
F6' C42 1.10(3) . ?
O3 C22 1.429(3) . ?
O3 H3O 0.88(4) . ?
O4 C41 1.369(3) . ?
O4 C32 1.393(3) . ?
N4 C32 1.344(3) . ?
N4 C29 1.422(3) . ?
N4 H4N 0.8600 . ?
N5 C32 1.308(3) . ?
N5 C33 1.390(4) . ?
N6 C34 1.320(4) . ?
N6 C35 1.371(4) . ?
C22 C23 1.513(3) . ?
C22 C31 1.527(4) . ?
C22 H22 0.94(3) . ?
C23 C24 1.517(4) . ?
C23 H23A 0.9700 . ?
C23 H23B 0.9700 . ?
C24 C25 1.514(4) . ?
C24 H24A 0.9700 . ?
C24 H24B 0.9700 . ?
C25 C26 1.399(4) . ?
C25 C30 1.403(3) . ?
C26 C27 1.379(4) . ?
C26 H26 0.9300 . ?
C27 C28 1.382(4) . ?
C27 H27 0.9300 . ?
C28 C29 1.396(4) . ?
C28 H28 0.9300 . ?
C29 C30 1.408(3) . ?
C30 C31 1.499(4) . ?
C31 H31A 0.9700 . ?
C31 H31B 0.9700 . ?
C33 C41 1.366(4) . ?
C33 C34 1.414(4) . ?
C34 H34 0.9300 . ?
C35 C36 1.410(4) . ?
C35 C40 1.426(4) . ?
C36 C37 1.373(5) . ?
C36 H36 0.9300 . ?
C37 C38 1.401(4) . ?
C37 C42 1.508(4) . ?
C38 C39 1.367(4) . ?
C38 H38 0.9300 . ?
C39 C40 1.403(4) . ?
C39 H39 0.9300 . ?
C40 C41 1.399(4) . ?
O5 C43 1.395(4) . ?
O5 H4N 2.0740 . ?
O5 H5O 0.78(3) . ?
C43 H43A 0.9600 . ?
C43 H43B 0.9600 . ?
C43 H43C 0.9600 . ?
O6 C44 1.391(4) . ?
O6 H1N 2.0949 . ?
O6 H6O 0.83(5) . ?
C44 H44A 0.9600 . ?
C44 H44B 0.9600 . ?
C44 H44C 0.9600 . ?

loop_
_geom_hbond_atom_site_label_D
_geom_hbond_atom_site_label_H
_geom_hbond_atom_site_label_A
_geom_hbond_distance_DH
_geom_hbond_distance_HA
_geom_hbond_distance_DA
_geom_hbond_angle_DHA
_geom_hbond_site_symmetry_A
O1 H1O N3 0.84(4) 1.95(4) 2.785(4) 171(4) 1_464
N1 H1N O6 0.86 2.09 2.917(4) 159.7 .
O3 H3O N6 0.88(4) 2.08(4) 2.890(4) 152(4) 1_646
N4 H4N O5 0.86 2.07 2.898(4) 160.4 .
O5 H5O O1 0.78(3) 2.08(3) 2.829(4) 160(3) 1_655
O6 H6O O3 0.83(5) 2.11(5) 2.775(4) 136(5) 1_455

loop_
_geom_torsion_atom_site_label_1
_geom_torsion_atom_site_label_2
_geom_torsion_atom_site_label_3
_geom_torsion_atom_site_label_4
_geom_torsion
_geom_torsion_site_symmetry_1
_geom_torsion_site_symmetry_2
_geom_torsion_site_symmetry_3
_geom_torsion_site_symmetry_4
_geom_torsion_publ_flag
O1 C1 C2 C3 179.2(2) . . . . ?
C10 C1 C2 C3 59.7(3) . . . . ?
C1 C2 C3 C4 -52.4(3) . . . . ?
C2 C3 C4 C5 -156.9(3) . . . . ?
C2 C3 C4 C9 22.4(4) . . . . ?
C9 C4 C5 C6 0.2(4) . . . . ?
C3 C4 C5 C6 179.5(3) . . . . ?
C4 C5 C6 C7 -1.5(4) . . . . ?
C5 C6 C7 C8 0.9(4) . . . . ?
C6 C7 C8 C9 0.9(4) . . . . ?
C6 C7 C8 N1 179.7(2) . . . . ?
C11 N1 C8 C7 9.0(4) . . . . ?
C11 N1 C8 C9 -172.1(2) . . . . ?
C5 C4 C9 C8 1.6(4) . . . . ?
C3 C4 C9 C8 -177.7(2) . . . . ?
C5 C4 C9 C10 -179.6(3) . . . . ?
C3 C4 C9 C10 1.2(4) . . . . ?
C7 C8 C9 C4 -2.1(4) . . . . ?
N1 C8 C9 C4 179.0(2) . . . . ?
C7 C8 C9 C10 179.0(3) . . . . ?
N1 C8 C9 C10 0.1(3) . . . . ?
C4 C9 C10 C1 5.8(4) . . . . ?
C8 C9 C10 C1 -175.3(2) . . . . ?
O1 C1 C10 C9 -158.9(3) . . . . ?
C2 C1 C10 C9 -36.5(3) . . . . ?
C12 N2 C11 N1 179.2(3) . . . . ?
C12 N2 C11 O2 0.3(3) . . . . ?
C8 N1 C11 N2 1.5(4) . . . . ?
C8 N1 C11 O2 -179.5(2) . . . . ?
C20 O2 C11 N2 -1.0(3) . . . . ?
C20 O2 C11 N1 179.9(2) . . . . ?
C11 N2 C12 C20 0.6(3) . . . . ?
C11 N2 C12 C13 -178.6(3) . . . . ?
C11 N2 C12 C30 76.50(18) . . . . ?
C14 N3 C13 C12 1.1(4) . . . . ?
C20 C12 C13 N3 1.8(4) . . . . ?
N2 C12 C13 N3 -179.0(3) . . . . ?
C30 C12 C13 N3 -87.0(3) . . . . ?
C13 N3 C14 C15 176.1(2) . . . . ?
C13 N3 C14 C19 -3.2(4) . . . . ?
N3 C14 C15 C16 -179.3(3) . . . . ?
C19 C14 C15 C16 0.0(4) . . . . ?
C14 C15 C16 C17 -1.1(4) . . . . ?
C14 C15 C16 C21 176.9(3) . . . . ?
C15 C16 C17 C18 0.6(4) . . . . ?
C21 C16 C17 C18 -177.4(3) . . . . ?
C16 C17 C18 C19 1.0(4) . . . . ?
C17 C18 C19 C20 176.5(2) . . . . ?
C17 C18 C19 C14 -2.0(4) . . . . ?
N3 C14 C19 C20 2.1(3) . . . . ?
C15 C14 C19 C20 -177.2(2) . . . . ?
N3 C14 C19 C18 -179.2(3) . . . . ?
C15 C14 C19 C18 1.5(3) . . . . ?
C11 O2 C20 C12 1.3(2) . . . . ?
C11 O2 C20 C19 -177.6(2) . . . . ?
N2 C12 C20 O2 -1.3(3) . . . . ?
C13 C12 C20 O2 178.1(2) . . . . ?
C30 C12 C20 O2 -76.50(17) . . . . ?
N2 C12 C20 C19 177.7(2) . . . . ?
C13 C12 C20 C19 -2.9(4) . . . . ?
C30 C12 C20 C19 102.5(2) . . . . ?
C18 C19 C20 O2 1.2(4) . . . . ?
C14 C19 C20 O2 179.8(2) . . . . ?
C18 C19 C20 C12 -177.6(3) . . . . ?
C14 C19 C20 C12 1.0(3) . . . . ?
C15 C16 C21 F3' 99(2) . . . . ?
C17 C16 C21 F3' -83(2) . . . . ?
C15 C16 C21 F3 -97.3(5) . . . . ?
C17 C16 C21 F3 80.8(5) . . . . ?
C15 C16 C21 F1' -139.9(16) . . . . ?
C17 C16 C21 F1' 38.1(16) . . . . ?
C15 C16 C21 F1 24.5(5) . . . . ?
C17 C16 C21 F1 -157.4(4) . . . . ?
C15 C16 C21 F2' -26.6(17) . . . . ?
C17 C16 C21 F2' 151.4(17) . . . . ?
C15 C16 C21 F2 143.6(4) . . . . ?
C17 C16 C21 F2 -38.3(4) . . . . ?
O3 C22 C23 C24 -172.6(2) . . . . ?
C31 C22 C23 C24 63.4(3) . . . . ?
C22 C23 C24 C25 -41.3(3) . . . . ?
C23 C24 C25 C26 -170.6(2) . . . . ?
C23 C24 C25 C30 11.8(4) . . . . ?
C30 C25 C26 C27 0.5(4) . . . . ?
C24 C25 C26 C27 -177.2(2) . . . . ?
C25 C26 C27 C28 0.0(4) . . . . ?
C26 C27 C28 C29 -0.8(4) . . . . ?
C27 C28 C29 C30 1.2(4) . . . . ?
C27 C28 C29 N4 -178.1(2) . . . . ?
C32 N4 C29 C28 -10.0(4) . . . . ?
C32 N4 C29 C30 170.6(2) . . . . ?
C26 C25 C30 C29 -0.1(3) . . . . ?
C24 C25 C30 C29 177.5(2) . . . . ?
C26 C25 C30 C31 179.2(2) . . . . ?
C24 C25 C30 C31 -3.2(4) . . . . ?
C26 C25 C30 C12 95.3(2) . . . . ?
C24 C25 C30 C12 -87.1(2) . . . . ?
C28 C29 C30 C25 -0.8(3) . . . . ?
N4 C29 C30 C25 178.6(2) . . . . ?
C28 C29 C30 C31 180.0(3) . . . . ?
N4 C29 C30 C31 -0.6(3) . . . . ?
C28 C29 C30 C12 -88.3(2) . . . . ?
N4 C29 C30 C12 91.04(19) . . . . ?
C20 C12 C30 C25 -43.9(2) . . . . ?
N2 C12 C30 C25 -156.4(2) . . . . ?
C13 C12 C30 C25 72.9(2) . . . . ?
C20 C12 C30 C29 74.1(2) . . . . ?
N2 C12 C30 C29 -38.4(2) . . . . ?
C13 C12 C30 C29 -169.1(2) . . . . ?
C20 C12 C30 C31 -164.1(2) . . . . ?
N2 C12 C30 C31 83.4(2) . . . . ?
C13 C12 C30 C31 -47.3(2) . . . . ?
C25 C30 C31 C22 24.9(3) . . . . ?
C29 C30 C31 C22 -155.9(2) . . . . ?
C12 C30 C31 C22 107.0(2) . . . . ?
O3 C22 C31 C30 178.9(2) . . . . ?
C23 C22 C31 C30 -55.2(3) . . . . ?
C33 N5 C32 N4 -179.5(3) . . . . ?
C33 N5 C32 O4 0.3(3) . . . . ?
C29 N4 C32 N5 -1.1(4) . . . . ?
C29 N4 C32 O4 179.12(19) . . . . ?
C41 O4 C32 N5 0.5(3) . . . . ?
C41 O4 C32 N4 -179.6(2) . . . . ?
C32 N5 C33 C41 -1.0(3) . . . . ?
C32 N5 C33 C34 178.6(3) . . . . ?
C35 N6 C34 C33 -0.6(4) . . . . ?
C41 C33 C34 N6 -1.7(4) . . . . ?
N5 C33 C34 N6 178.7(3) . . . . ?
C34 N6 C35 C36 -177.0(2) . . . . ?
C34 N6 C35 C40 1.9(4) . . . . ?
N6 C35 C36 C37 177.9(3) . . . . ?
C40 C35 C36 C37 -1.1(4) . . . . ?
C35 C36 C37 C38 2.3(4) . . . . ?
C35 C36 C37 C42 -176.6(3) . . . . ?
C36 C37 C38 C39 -1.6(4) . . . . ?
C42 C37 C38 C39 177.2(3) . . . . ?
C37 C38 C39 C40 -0.2(4) . . . . ?
C38 C39 C40 C41 -177.4(2) . . . . ?
C38 C39 C40 C35 1.3(4) . . . . ?
N6 C35 C40 C41 -0.8(3) . . . . ?
C36 C35 C40 C41 178.2(2) . . . . ?
N6 C35 C40 C39 -179.7(3) . . . . ?
C36 C35 C40 C39 -0.7(4) . . . . ?
N5 C33 C41 O4 1.4(3) . . . . ?
C34 C33 C41 O4 -178.3(2) . . . . ?
N5 C33 C41 C40 -177.4(2) . . . . ?
C34 C33 C41 C40 2.9(4) . . . . ?
C32 O4 C41 C33 -1.1(2) . . . . ?
C32 O4 C41 C40 177.6(2) . . . . ?
C39 C40 C41 C33 177.1(3) . . . . ?
C35 C40 C41 C33 -1.6(3) . . . . ?
C39 C40 C41 O4 -1.4(4) . . . . ?
C35 C40 C41 O4 179.8(2) . . . . ?
C36 C37 C42 F6' -74(4) . . . . ?
C38 C37 C42 F6' 107(4) . . . . ?
C36 C37 C42 F4' 161(3) . . . . ?
C38 C37 C42 F4' -18(3) . . . . ?
C36 C37 C42 F6 98.8(4) . . . . ?
C38 C37 C42 F6 -80.1(5) . . . . ?
C36 C37 C42 F5 -140.3(4) . . . . ?
C38 C37 C42 F5 40.8(5) . . . . ?
C36 C37 C42 F4 -21.7(5) . . . . ?
C38 C37 C42 F4 159.4(4) . . . . ?
C36 C37 C42 F5' 36(2) . . . . ?
C38 C37 C42 F5' -143(2) . . . . ?
